data_4118454
loop_
_publ_author_name
'Melanie C. Francisco'
'Christos D. Malliakas'
'Robin T. Macaluso'
'Joseph Prestigiacomo'
'Neel Haldolaarachchige'
'Philip W. Adams'
'David P. Young'
'Ying Jia'
'Helmut Claus'
'K.E. Gray'
'Mercouri G. Kanatzidis'

_publ_contact_author_address
;
   Department of Chemistry
     2145 Sheridan Road
   Northwestern University
   Evanston, IL 60208-3113
           USA
;
_publ_contact_author_email m-kanatzidis@northwestern.edu
_publ_contact_author_fax 847-491-5937
_publ_contact_author_name 'Mercouri G. Kanatzidis'
_publ_contact_author_phone 847-467-1541
_publ_section_title
;
 Structures and Phase Transitions of CePd3+xGa8-x: New Variants of the
 BaHg11 Structure Type
;
_journal_name_full 'Journal of the American Chemical Society'
_journal_page_first 12998
_journal_page_last 13009
_journal_paper_doi 10.1021/ja302812s
_journal_volume 134
_journal_year 2012
_chemical_formula_sum 'Ce Ga8.31 Pd2.69'
_chemical_formula_weight 1005.76
_chemical_name_systematic
; 
 ? 
;
_space_group_IT_number 225
_symmetry_cell_setting cubic
_symmetry_space_group_name_Hall '-F 4 2 3'
_symmetry_space_group_name_H-M 'F m -3 m'
_atom_sites_solution_primary direct
_atom_sites_solution_secondary difmap
_audit_creation_method SHELXL-97
_cell_angle_alpha 90.00
_cell_angle_beta 90.00
_cell_angle_gamma 90.00
_cell_formula_units_Z 24
_cell_length_a 16.8984(8)
_cell_length_b 16.8984(8)
_cell_length_c 16.8984(8)
_cell_measurement_reflns_used 17626
_cell_measurement_temperature 293(2)
_cell_measurement_theta_max 35.11
_cell_measurement_theta_min 4.00
_cell_volume 4825.4(4)
_computing_cell_refinement 'STOE X-AREA'
_computing_data_collection 'STOE X-AREA'
_computing_data_reduction 'STOE X-RED'
_computing_structure_refinement 'SHELXL-97 (Sheldrick, 2008)'
_computing_structure_solution 'SHELXS-97 (Sheldrick, 2008)'
_diffrn_ambient_temperature 293(2)
_diffrn_detector_area_resol_mean 6.67
_diffrn_measured_fraction_theta_full 0.993
_diffrn_measured_fraction_theta_max 0.993
_diffrn_measurement_device_type 'STOE IPDS 2T'
_diffrn_measurement_method 'rotation method'
_diffrn_radiation_monochromator graphite
_diffrn_radiation_source 'fine-focus sealed tube'
_diffrn_radiation_type MoK\a
_diffrn_radiation_wavelength 0.71073
_diffrn_reflns_av_R_equivalents 0.0413
_diffrn_reflns_av_sigmaI/netI 0.0131
_diffrn_reflns_limit_h_max 27
_diffrn_reflns_limit_h_min -27
_diffrn_reflns_limit_k_max 27
_diffrn_reflns_limit_k_min -22
_diffrn_reflns_limit_l_max 27
_diffrn_reflns_limit_l_min -26
_diffrn_reflns_number 11452
_diffrn_reflns_theta_full 34.79
_diffrn_reflns_theta_max 34.79
_diffrn_reflns_theta_min 4.00
_exptl_absorpt_coefficient_mu 38.287
_exptl_absorpt_correction_T_max 0.4143
_exptl_absorpt_correction_T_min 0.0621
_exptl_absorpt_correction_type integration
_exptl_absorpt_process_details '(Coppens, 1970)'
_exptl_crystal_colour silver
_exptl_crystal_density_diffrn 8.400
_exptl_crystal_F_000 10656
_exptl_crystal_size_max 0.200
_exptl_crystal_size_mid 0.133
_exptl_crystal_size_min 0.050
_refine_diff_density_max 2.991
_refine_diff_density_min -1.566
_refine_diff_density_rms 0.305
_refine_ls_extinction_coef 0.000048(5)
_refine_ls_extinction_expression Fc^*^=kFc[1+0.001xFc^2^\l^3^/sin(2\q)]^-1/4^
_refine_ls_extinction_method SHELXL
_refine_ls_goodness_of_fit_ref 1.312
_refine_ls_matrix_type full
_refine_ls_number_parameters 29
_refine_ls_number_reflns 581
_refine_ls_number_restraints 0
_refine_ls_restrained_S_all 1.312
_refine_ls_R_factor_all 0.0430
_refine_ls_R_factor_gt 0.0397
_refine_ls_shift/su_max 0.000
_refine_ls_shift/su_mean 0.000
_refine_ls_structure_factor_coef Fsqd
_refine_ls_weighting_details 'calc w=1/[\s^2^(Fo^2^)+(0.0107P)^2^+560.5206P] where P=(Fo^2^+2Fc^2^)/3'
_refine_ls_weighting_scheme calc
_refine_ls_wR_factor_gt 0.0706
_refine_ls_wR_factor_ref 0.0718
_reflns_number_gt 552
_reflns_number_total 581
_reflns_threshold_expression >2sigma(I)
_cod_data_source_file ja302812s_si_004_5.cif
_cod_data_source_block C-CePd3Ga8
_cod_database_code 4118454

loop_
_symmetry_equiv_pos_as_xyz
'x, y, z'
'-x, -y, z'
'-x, y, -z'
'x, -y, -z'
'z, x, y'
'z, -x, -y'
'-z, -x, y'
'-z, x, -y'
'y, z, x'
'-y, z, -x'
'y, -z, -x'
'-y, -z, x'
'y, x, -z'
'-y, -x, -z'
'y, -x, z'
'-y, x, z'
'x, z, -y'
'-x, z, y'
'-x, -z, -y'
'x, -z, y'
'z, y, -x'
'z, -y, x'
'-z, y, x'
'-z, -y, -x'
'x, y+1/2, z+1/2'
'-x, -y+1/2, z+1/2'
'-x, y+1/2, -z+1/2'
'x, -y+1/2, -z+1/2'
'z, x+1/2, y+1/2'
'z, -x+1/2, -y+1/2'
'-z, -x+1/2, y+1/2'
'-z, x+1/2, -y+1/2'
'y, z+1/2, x+1/2'
'-y, z+1/2, -x+1/2'
'y, -z+1/2, -x+1/2'
'-y, -z+1/2, x+1/2'
'y, x+1/2, -z+1/2'
'-y, -x+1/2, -z+1/2'
'y, -x+1/2, z+1/2'
'-y, x+1/2, z+1/2'
'x, z+1/2, -y+1/2'
'-x, z+1/2, y+1/2'
'-x, -z+1/2, -y+1/2'
'x, -z+1/2, y+1/2'
'z, y+1/2, -x+1/2'
'z, -y+1/2, x+1/2'
'-z, y+1/2, x+1/2'
'-z, -y+1/2, -x+1/2'
'x+1/2, y, z+1/2'
'-x+1/2, -y, z+1/2'
'-x+1/2, y, -z+1/2'
'x+1/2, -y, -z+1/2'
'z+1/2, x, y+1/2'
'z+1/2, -x, -y+1/2'
'-z+1/2, -x, y+1/2'
'-z+1/2, x, -y+1/2'
'y+1/2, z, x+1/2'
'-y+1/2, z, -x+1/2'
'y+1/2, -z, -x+1/2'
'-y+1/2, -z, x+1/2'
'y+1/2, x, -z+1/2'
'-y+1/2, -x, -z+1/2'
'y+1/2, -x, z+1/2'
'-y+1/2, x, z+1/2'
'x+1/2, z, -y+1/2'
'-x+1/2, z, y+1/2'
'-x+1/2, -z, -y+1/2'
'x+1/2, -z, y+1/2'
'z+1/2, y, -x+1/2'
'z+1/2, -y, x+1/2'
'-z+1/2, y, x+1/2'
'-z+1/2, -y, -x+1/2'
'x+1/2, y+1/2, z'
'-x+1/2, -y+1/2, z'
'-x+1/2, y+1/2, -z'
'x+1/2, -y+1/2, -z'
'z+1/2, x+1/2, y'
'z+1/2, -x+1/2, -y'
'-z+1/2, -x+1/2, y'
'-z+1/2, x+1/2, -y'
'y+1/2, z+1/2, x'
'-y+1/2, z+1/2, -x'
'y+1/2, -z+1/2, -x'
'-y+1/2, -z+1/2, x'
'y+1/2, x+1/2, -z'
'-y+1/2, -x+1/2, -z'
'y+1/2, -x+1/2, z'
'-y+1/2, x+1/2, z'
'x+1/2, z+1/2, -y'
'-x+1/2, z+1/2, y'
'-x+1/2, -z+1/2, -y'
'x+1/2, -z+1/2, y'
'z+1/2, y+1/2, -x'
'z+1/2, -y+1/2, x'
'-z+1/2, y+1/2, x'
'-z+1/2, -y+1/2, -x'
'-x, -y, -z'
'x, y, -z'
'x, -y, z'
'-x, y, z'
'-z, -x, -y'
'-z, x, y'
'z, x, -y'
'z, -x, y'
'-y, -z, -x'
'y, -z, x'
'-y, z, x'
'y, z, -x'
'-y, -x, z'
'y, x, z'
'-y, x, -z'
'y, -x, -z'
'-x, -z, y'
'x, -z, -y'
'x, z, y'
'-x, z, -y'
'-z, -y, x'
'-z, y, -x'
'z, -y, -x'
'z, y, x'
'-x, -y+1/2, -z+1/2'
'x, y+1/2, -z+1/2'
'x, -y+1/2, z+1/2'
'-x, y+1/2, z+1/2'
'-z, -x+1/2, -y+1/2'
'-z, x+1/2, y+1/2'
'z, x+1/2, -y+1/2'
'z, -x+1/2, y+1/2'
'-y, -z+1/2, -x+1/2'
'y, -z+1/2, x+1/2'
'-y, z+1/2, x+1/2'
'y, z+1/2, -x+1/2'
'-y, -x+1/2, z+1/2'
'y, x+1/2, z+1/2'
'-y, x+1/2, -z+1/2'
'y, -x+1/2, -z+1/2'
'-x, -z+1/2, y+1/2'
'x, -z+1/2, -y+1/2'
'x, z+1/2, y+1/2'
'-x, z+1/2, -y+1/2'
'-z, -y+1/2, x+1/2'
'-z, y+1/2, -x+1/2'
'z, -y+1/2, -x+1/2'
'z, y+1/2, x+1/2'
'-x+1/2, -y, -z+1/2'
'x+1/2, y, -z+1/2'
'x+1/2, -y, z+1/2'
'-x+1/2, y, z+1/2'
'-z+1/2, -x, -y+1/2'
'-z+1/2, x, y+1/2'
'z+1/2, x, -y+1/2'
'z+1/2, -x, y+1/2'
'-y+1/2, -z, -x+1/2'
'y+1/2, -z, x+1/2'
'-y+1/2, z, x+1/2'
'y+1/2, z, -x+1/2'
'-y+1/2, -x, z+1/2'
'y+1/2, x, z+1/2'
'-y+1/2, x, -z+1/2'
'y+1/2, -x, -z+1/2'
'-x+1/2, -z, y+1/2'
'x+1/2, -z, -y+1/2'
'x+1/2, z, y+1/2'
'-x+1/2, z, -y+1/2'
'-z+1/2, -y, x+1/2'
'-z+1/2, y, -x+1/2'
'z+1/2, -y, -x+1/2'
'z+1/2, y, x+1/2'
'-x+1/2, -y+1/2, -z'
'x+1/2, y+1/2, -z'
'x+1/2, -y+1/2, z'
'-x+1/2, y+1/2, z'
'-z+1/2, -x+1/2, -y'
'-z+1/2, x+1/2, y'
'z+1/2, x+1/2, -y'
'z+1/2, -x+1/2, y'
'-y+1/2, -z+1/2, -x'
'y+1/2, -z+1/2, x'
'-y+1/2, z+1/2, x'
'y+1/2, z+1/2, -x'
'-y+1/2, -x+1/2, z'
'y+1/2, x+1/2, z'
'-y+1/2, x+1/2, -z'
'y+1/2, -x+1/2, -z'
'-x+1/2, -z+1/2, y'
'x+1/2, -z+1/2, -y'
'x+1/2, z+1/2, y'
'-x+1/2, z+1/2, -y'
'-z+1/2, -y+1/2, x'
'-z+1/2, y+1/2, -x'
'z+1/2, -y+1/2, -x'
'z+1/2, y+1/2, x'

loop_
_atom_site_label
_atom_site_type_symbol
_atom_site_fract_x
_atom_site_fract_y
_atom_site_fract_z
_atom_site_U_iso_or_equiv
_atom_site_adp_type
_atom_site_occupancy
_atom_site_symmetry_multiplicity
_atom_site_calc_flag
_atom_site_refinement_flags
Ga1 Ga 0.07688(3) 0.07688(3) 0.25174(5) 0.0116(2) Uani 0.545(14) 2 d SP
Pd1 Pd 0.07688(3) 0.07688(3) 0.25174(5) 0.0116(2) Uani 0.455(14) 2 d SP
Ga2 Ga 0.5000 0.11704(5) 0.11704(5) 0.0118(3) Uani 1 4 d S
Ga3 Ga 0.0000 0.11603(5) 0.11603(5) 0.0125(3) Uani 1 4 d S
Ga4 Ga 0.16547(5) 0.16547(5) 0.16547(5) 0.0114(4) Uani 0.60(2) 6 d SP
Pd2 Pd 0.16547(5) 0.16547(5) 0.16547(5) 0.0114(4) Uani 0.40(2) 6 d SP
Ga5 Ga 0.32261(8) 0.32261(8) 0.32261(8) 0.0202(4) Uani 1 6 d S
Ce Ce 0.0000 0.2500 0.2500 0.00667(18) Uani 1 8 d S
Pd3 Pd 0.5000 0.5000 0.5000 0.0131(6) Uani 1 48 d S
Pd4 Pd 0.0000 0.0000 0.0000 0.0334(10) Uani 1 48 d S

loop_
_atom_site_aniso_label
_atom_site_aniso_U_11
_atom_site_aniso_U_22
_atom_site_aniso_U_33
_atom_site_aniso_U_23
_atom_site_aniso_U_13
_atom_site_aniso_U_12
Ga1 0.0110(2) 0.0110(2) 0.0127(3) 0.00179(18) 0.00179(18) 0.0031(2)
Pd1 0.0110(2) 0.0110(2) 0.0127(3) 0.00179(18) 0.00179(18) 0.0031(2)
Ga2 0.0175(6) 0.0090(3) 0.0090(3) 0.0003(4) 0.000 0.000
Ga3 0.0150(6) 0.0112(3) 0.0112(3) -0.0010(4) 0.000 0.000
Ga4 0.0114(4) 0.0114(4) 0.0114(4) 0.0022(3) 0.0022(3) 0.0022(3)
Pd2 0.0114(4) 0.0114(4) 0.0114(4) 0.0022(3) 0.0022(3) 0.0022(3)
Ga5 0.0202(4) 0.0202(4) 0.0202(4) 0.0101(4) 0.0101(4) 0.0101(4)
Ce 0.0086(3) 0.0057(2) 0.0057(2) 0.0003(3) 0.000 0.000
Pd3 0.0131(6) 0.0131(6) 0.0131(6) 0.000 0.000 0.000
Pd4 0.0334(10) 0.0334(10) 0.0334(10) 0.000 0.000 0.000

loop_
_atom_type_symbol
_atom_type_description
_atom_type_scat_dispersion_real
_atom_type_scat_dispersion_imag
_atom_type_scat_source
Ga Ga 0.2307 1.6083 'International Tables Vol C Tables 4.2.6.8 and 6.1.1.4'
Pd Pd -0.9988 1.0072 'International Tables Vol C Tables 4.2.6.8 and 6.1.1.4'
Ce Ce -0.2486 2.6331 'International Tables Vol C Tables 4.2.6.8 and 6.1.1.4'

loop_
_geom_angle_atom_site_label_1
_geom_angle_atom_site_label_2
_geom_angle_atom_site_label_3
_geom_angle
_geom_angle_site_symmetry_1
_geom_angle_site_symmetry_3
Ga4 Ga1 Pd1 125.617(17) . 100
Ga4 Ga1 Ga1 125.617(17) . 100
Pd1 Ga1 Ga1 0.00(4) 100 100
Ga4 Ga1 Pd1 125.617(17) . 99
Pd1 Ga1 Pd1 90.0 100 99
Ga1 Ga1 Pd1 90.0 100 99
Ga4 Ga1 Ga1 125.617(17) . 99
Pd1 Ga1 Ga1 90.0 100 99
Ga1 Ga1 Ga1 90.0 100 99
Pd1 Ga1 Ga1 0.00(4) 99 99
Ga4 Ga1 Ga2 127.53(4) . 30
Pd1 Ga1 Ga2 104.79(3) 100 30
Ga1 Ga1 Ga2 104.79(3) 100 30
Pd1 Ga1 Ga2 60.743(16) 99 30
Ga1 Ga1 Ga2 60.743(16) 99 30
Ga4 Ga1 Ga2 127.53(4) . 146_455
Pd1 Ga1 Ga2 60.743(16) 100 146_455
Ga1 Ga1 Ga2 60.743(16) 100 146_455
Pd1 Ga1 Ga2 104.79(3) 99 146_455
Ga1 Ga1 Ga2 104.79(3) 99 146_455
Ga2 Ga1 Ga2 63.48(5) 30 146_455
Ga4 Ga1 Ga5 61.06(6) . 74
Pd1 Ga1 Ga5 129.257(19) 100 74
Ga1 Ga1 Ga5 129.257(19) 100 74
Pd1 Ga1 Ga5 129.257(19) 99 74
Ga1 Ga1 Ga5 129.257(19) 99 74
Ga2 Ga1 Ga5 77.02(4) 30 74
Ga2 Ga1 Ga5 77.02(4) 146_455 74
Ga4 Ga1 Ga3 70.00(3) . .
Pd1 Ga1 Ga3 61.438(15) 100 .
Ga1 Ga1 Ga3 61.438(15) 100 .
Pd1 Ga1 Ga3 104.09(3) 99 .
Ga1 Ga1 Ga3 104.09(3) 99 .
Ga2 Ga1 Ga3 160.91(3) 30 .
Ga2 Ga1 Ga3 114.09(3) 146_455 .
Ga5 Ga1 Ga3 121.68(5) 74 .
Ga4 Ga1 Ga3 70.00(3) . 5
Pd1 Ga1 Ga3 104.09(3) 100 5
Ga1 Ga1 Ga3 104.09(3) 100 5
Pd1 Ga1 Ga3 61.438(15) 99 5
Ga1 Ga1 Ga3 61.438(15) 99 5
Ga2 Ga1 Ga3 114.09(3) 30 5
Ga2 Ga1 Ga3 160.91(3) 146_455 5
Ga5 Ga1 Ga3 121.68(5) 74 5
Ga3 Ga1 Ga3 61.35(5) . 5
Ga4 Ga1 Ce 72.479(14) . 5
Pd1 Ga1 Ce 156.048(12) 100 5
Ga1 Ga1 Ce 156.048(12) 100 5
Pd1 Ga1 Ce 66.055(12) 99 5
Ga1 Ga1 Ce 66.055(12) 99 5
Ga2 Ga1 Ce 64.91(3) 30 5
Ga2 Ga1 Ce 123.91(3) 146_455 5
Ga5 Ga1 Ce 71.495(15) 74 5
Ga3 Ga1 Ce 121.87(3) . 5
Ga3 Ga1 Ce 64.90(3) 5 5
Pd1 Ga2 Ga1 0.00(3) 178 178
Pd1 Ga2 Ga1 100.78(4) 178 146
Ga1 Ga2 Ga1 100.78(4) 178 146
Pd1 Ga2 Pd1 100.78(4) 178 146
Ga1 Ga2 Pd1 100.78(4) 178 146
Ga1 Ga2 Pd1 0.00(3) 146 146
Pd1 Ga2 Pd1 58.52(3) 178 84
Ga1 Ga2 Pd1 58.52(3) 178 84
Ga1 Ga2 Pd1 131.67(5) 146 84
Pd1 Ga2 Pd1 131.67(5) 146 84
Pd1 Ga2 Ga1 58.52(3) 178 84
Ga1 Ga2 Ga1 58.52(3) 178 84
Ga1 Ga2 Ga1 131.67(5) 146 84
Pd1 Ga2 Ga1 131.67(5) 146 84
Pd1 Ga2 Ga1 0.000(2) 84 84
Pd1 Ga2 Pd1 131.67(5) 178 51
Ga1 Ga2 Pd1 131.67(5) 178 51
Ga1 Ga2 Pd1 58.52(3) 146 51
Pd1 Ga2 Pd1 58.52(3) 146 51
Pd1 Ga2 Pd1 100.78(4) 84 51
Ga1 Ga2 Pd1 100.78(4) 84 51
Pd1 Ga2 Ga1 131.67(5) 178 51
Ga1 Ga2 Ga1 131.67(5) 178 51
Ga1 Ga2 Ga1 58.52(3) 146 51
Pd1 Ga2 Ga1 58.52(3) 146 51
Pd1 Ga2 Ga1 100.78(4) 84 51
Ga1 Ga2 Ga1 100.78(4) 84 51
Pd1 Ga2 Ga1 0.000(2) 51 51
Pd1 Ga2 Ga2 99.50(2) 178 58
Ga1 Ga2 Ga2 99.50(2) 178 58
Ga1 Ga2 Ga2 159.308(18) 146 58
Pd1 Ga2 Ga2 159.308(18) 146 58
Pd1 Ga2 Ga2 58.26(2) 84 58
Ga1 Ga2 Ga2 58.26(2) 84 58
Pd1 Ga2 Ga2 104.141(17) 51 58
Ga1 Ga2 Ga2 104.141(17) 51 58
Pd1 Ga2 Ga2 159.308(18) 178 174_545
Ga1 Ga2 Ga2 159.308(18) 178 174_545
Ga1 Ga2 Ga2 99.50(2) 146 174_545
Pd1 Ga2 Ga2 99.50(2) 146 174_545
Pd1 Ga2 Ga2 104.141(17) 84 174_545
Ga1 Ga2 Ga2 104.141(17) 84 174_545
Pd1 Ga2 Ga2 58.26(2) 51 174_545
Ga1 Ga2 Ga2 58.26(2) 51 174_545
Ga2 Ga2 Ga2 60.0 58 174_545
Pd1 Ga2 Ga2 104.141(17) 178 77_545
Ga1 Ga2 Ga2 104.141(17) 178 77_545
Ga1 Ga2 Ga2 58.26(2) 146 77_545
Pd1 Ga2 Ga2 58.26(2) 146 77_545
Pd1 Ga2 Ga2 159.308(18) 84 77_545
Ga1 Ga2 Ga2 159.308(18) 84 77_545
Pd1 Ga2 Ga2 99.50(2) 51 77_545
Ga1 Ga2 Ga2 99.50(2) 51 77_545
Ga2 Ga2 Ga2 120.0 58 77_545
Ga2 Ga2 Ga2 90.0 174_545 77_545
Pd1 Ga2 Ga2 58.26(2) 178 57_554
Ga1 Ga2 Ga2 58.26(2) 178 57_554
Ga1 Ga2 Ga2 104.141(17) 146 57_554
Pd1 Ga2 Ga2 104.141(17) 146 57_554
Pd1 Ga2 Ga2 99.50(2) 84 57_554
Ga1 Ga2 Ga2 99.50(2) 84 57_554
Pd1 Ga2 Ga2 159.308(18) 51 57_554
Ga1 Ga2 Ga2 159.308(18) 51 57_554
Ga2 Ga2 Ga2 90.0 58 57_554
Ga2 Ga2 Ga2 120.0 174_545 57_554
Ga2 Ga2 Ga2 60.0 77_545 57_554
Pd1 Ga3 Ga1 0.00(3) 9 9
Pd1 Ga3 Pd1 129.75(5) 9 100
Ga1 Ga3 Pd1 129.75(5) 9 100
Pd1 Ga3 Ga1 129.75(5) 9 100
Ga1 Ga3 Ga1 129.75(5) 9 100
Pd1 Ga3 Ga1 0.000(2) 100 100
Pd1 Ga3 Pd1 57.12(3) 9 107
Ga1 Ga3 Pd1 57.12(3) 9 107
Pd1 Ga3 Pd1 100.50(4) 100 107
Ga1 Ga3 Pd1 100.50(4) 100 107
Pd1 Ga3 Ga1 57.12(3) 9 107
Ga1 Ga3 Ga1 57.12(3) 9 107
Pd1 Ga3 Ga1 100.50(4) 100 107
Ga1 Ga3 Ga1 100.50(4) 100 107
Pd1 Ga3 Ga1 0.000(2) 107 107
Pd1 Ga3 Ga1 100.50(4) 9 .
Ga1 Ga3 Ga1 100.50(4) 9 .
Pd1 Ga3 Ga1 57.12(3) 100 .
Ga1 Ga3 Ga1 57.12(3) 100 .
Pd1 Ga3 Ga1 129.75(5) 107 .
Ga1 Ga3 Ga1 129.75(5) 107 .
Pd1 Ga3 Ga3 99.551(19) 9 10
Ga1 Ga3 Ga3 99.551(19) 9 10
Pd1 Ga3 Ga3 104.990(17) 100 10
Ga1 Ga3 Ga3 104.990(17) 100 10
Pd1 Ga3 Ga3 59.32(2) 107 10
Ga1 Ga3 Ga3 59.32(2) 107 10
Ga1 Ga3 Ga3 159.194(17) . 10
Pd1 Ga3 Ga3 159.194(17) 9 102
Ga1 Ga3 Ga3 159.194(17) 9 102
Pd1 Ga3 Ga3 59.32(2) 100 102
Ga1 Ga3 Ga3 59.32(2) 100 102
Pd1 Ga3 Ga3 104.990(17) 107 102
Ga1 Ga3 Ga3 104.990(17) 107 102
Ga1 Ga3 Ga3 99.552(19) . 102
Ga3 Ga3 Ga3 60.0 10 102
Pd1 Ga3 Ga3 59.32(2) 9 9
Ga1 Ga3 Ga3 59.32(2) 9 9
Pd1 Ga3 Ga3 159.194(17) 100 9
Ga1 Ga3 Ga3 159.194(17) 100 9
Pd1 Ga3 Ga3 99.551(19) 107 9
Ga1 Ga3 Ga3 99.551(19) 107 9
Ga1 Ga3 Ga3 104.991(17) . 9
Ga3 Ga3 Ga3 90.0 10 9
Ga3 Ga3 Ga3 120.0 102 9
Pd1 Ga3 Ga3 104.990(17) 9 5
Ga1 Ga3 Ga3 104.990(17) 9 5
Pd1 Ga3 Ga3 99.551(19) 100 5
Ga1 Ga3 Ga3 99.551(19) 100 5
Pd1 Ga3 Ga3 159.194(17) 107 5
Ga1 Ga3 Ga3 159.194(17) 107 5
Ga1 Ga3 Ga3 59.32(2) . 5
Ga3 Ga3 Ga3 120.0 10 5
Ga3 Ga3 Ga3 90.0 102 5
Ga3 Ga3 Ga3 60.0 9 5
Pd1 Ga4 Ga1 0.00(4) 9 9
Pd1 Ga4 Pd1 108.75(4) 9 5
Ga1 Ga4 Pd1 108.75(4) 9 5
Pd1 Ga4 Ga1 108.75(4) 9 5
Ga1 Ga4 Ga1 108.75(4) 9 5
Pd1 Ga4 Ga1 0.00(5) 5 5
Pd1 Ga4 Ga1 108.75(4) 9 .
Ga1 Ga4 Ga1 108.75(4) 9 .
Pd1 Ga4 Ga1 108.75(4) 5 .
Ga1 Ga4 Ga1 108.75(4) 5 .
Pd1 Ga4 Ga5 125.47(2) 9 28
Ga1 Ga4 Ga5 125.47(2) 9 28
Pd1 Ga4 Ga5 61.57(5) 5 28
Ga1 Ga4 Ga5 61.57(5) 5 28
Ga1 Ga4 Ga5 125.46(2) . 28
Pd1 Ga4 Ga5 61.57(5) 9 51
Ga1 Ga4 Ga5 61.57(5) 9 51
Pd1 Ga4 Ga5 125.47(2) 5 51
Ga1 Ga4 Ga5 125.47(2) 5 51
Ga1 Ga4 Ga5 125.46(2) . 51
Ga5 Ga4 Ga5 81.05(7) 28 51
Pd1 Ga4 Ga5 125.47(2) 9 74
Ga1 Ga4 Ga5 125.47(2) 9 74
Pd1 Ga4 Ga5 125.47(2) 5 74
Ga1 Ga4 Ga5 125.47(2) 5 74
Ga1 Ga4 Ga5 61.57(5) . 74
Ga5 Ga4 Ga5 81.05(7) 28 74
Ga5 Ga4 Ga5 81.05(7) 51 74
Pd1 Ga4 Ce 62.241(5) 9 9
Ga1 Ga4 Ce 62.241(5) 9 9
Pd1 Ga4 Ce 62.241(5) 5 9
Ga1 Ga4 Ce 62.241(5) 5 9
Ga1 Ga4 Ce 160.40(6) . 9
Ga5 Ga4 Ce 67.552(18) 28 9
Ga5 Ga4 Ce 67.552(18) 51 9
Ga5 Ga4 Ce 138.03(6) 74 9
Pd1 Ga4 Ce 62.241(5) 9 .
Ga1 Ga4 Ce 62.241(5) 9 .
Pd1 Ga4 Ce 160.40(6) 5 .
Ga1 Ga4 Ce 160.40(6) 5 .
Ga1 Ga4 Ce 62.241(5) . .
Ga5 Ga4 Ce 138.03(6) 28 .
Ga5 Ga4 Ce 67.552(18) 51 .
Ga5 Ga4 Ce 67.552(18) 74 .
Ce Ga4 Ce 119.990(1) 9 .
Pd1 Ga4 Ce 160.40(6) 9 5
Ga1 Ga4 Ce 160.40(6) 9 5
Pd1 Ga4 Ce 62.241(5) 5 5
Ga1 Ga4 Ce 62.241(5) 5 5
Ga1 Ga4 Ce 62.241(5) . 5
Ga5 Ga4 Ce 67.552(18) 28 5
Ga5 Ga4 Ce 138.03(6) 51 5
Ga5 Ga4 Ce 67.552(18) 74 5
Ce Ga4 Ce 119.990(1) 9 5
Ce Ga4 Ce 119.990(1) . 5
Pd2 Ga5 Ga4 0.000(4) 28 28
Pd2 Ga5 Pd2 98.30(6) 28 74
Ga4 Ga5 Pd2 98.30(6) 28 74
Pd2 Ga5 Ga4 98.30(6) 28 74
Ga4 Ga5 Ga4 98.30(6) 28 74
Pd2 Ga5 Ga4 0.000(4) 74 74
Pd2 Ga5 Pd2 98.30(6) 28 51
Ga4 Ga5 Pd2 98.30(6) 28 51
Pd2 Ga5 Pd2 98.30(6) 74 51
Ga4 Ga5 Pd2 98.30(6) 74 51
Pd2 Ga5 Ga4 98.30(6) 28 51
Ga4 Ga5 Ga4 98.30(6) 28 51
Pd2 Ga5 Ga4 98.30(6) 74 51
Ga4 Ga5 Ga4 98.30(6) 74 51
Pd2 Ga5 Ga4 0.000(4) 51 51
Pd2 Ga5 Ga1 127.960(8) 28 74
Ga4 Ga5 Ga1 127.960(8) 28 74
Pd2 Ga5 Ga1 57.37(3) 74 74
Ga4 Ga5 Ga1 57.37(3) 74 74
Pd2 Ga5 Ga1 127.960(8) 51 74
Ga4 Ga5 Ga1 127.960(8) 51 74
Pd2 Ga5 Pd1 127.960(8) 28 74
Ga4 Ga5 Pd1 127.960(8) 28 74
Pd2 Ga5 Pd1 57.37(3) 74 74
Ga4 Ga5 Pd1 57.37(3) 74 74
Pd2 Ga5 Pd1 127.960(8) 51 74
Ga4 Ga5 Pd1 127.960(8) 51 74
Ga1 Ga5 Pd1 0.00(4) 74 74
Pd2 Ga5 Pd1 127.960(8) 28 58
Ga4 Ga5 Pd1 127.960(8) 28 58
Pd2 Ga5 Pd1 127.960(8) 74 58
Ga4 Ga5 Pd1 127.960(8) 74 58
Pd2 Ga5 Pd1 57.37(3) 51 58
Ga4 Ga5 Pd1 57.37(3) 51 58
Ga1 Ga5 Pd1 99.46(6) 74 58
Pd1 Ga5 Pd1 99.46(6) 74 58
Pd2 Ga5 Ga1 57.37(3) 28 30
Ga4 Ga5 Ga1 57.37(3) 28 30
Pd2 Ga5 Ga1 127.960(8) 74 30
Ga4 Ga5 Ga1 127.960(8) 74 30
Pd2 Ga5 Ga1 127.960(8) 51 30
Ga4 Ga5 Ga1 127.960(8) 51 30
Ga1 Ga5 Ga1 99.46(6) 74 30
Pd1 Ga5 Ga1 99.46(6) 74 30
Pd1 Ga5 Ga1 99.46(6) 58 30
Pd2 Ga5 Ga1 127.960(8) 28 58
Ga4 Ga5 Ga1 127.960(8) 28 58
Pd2 Ga5 Ga1 127.960(8) 74 58
Ga4 Ga5 Ga1 127.960(8) 74 58
Pd2 Ga5 Ga1 57.37(3) 51 58
Ga4 Ga5 Ga1 57.37(3) 51 58
Ga1 Ga5 Ga1 99.46(6) 74 58
Pd1 Ga5 Ga1 99.46(6) 74 58
Pd1 Ga5 Ga1 0.00(4) 58 58
Ga1 Ga5 Ga1 99.46(6) 30 58
Pd2 Ga5 Pd1 57.37(3) 28 30
Ga4 Ga5 Pd1 57.37(3) 28 30
Pd2 Ga5 Pd1 127.960(8) 74 30
Ga4 Ga5 Pd1 127.960(8) 74 30
Pd2 Ga5 Pd1 127.960(8) 51 30
Ga4 Ga5 Pd1 127.960(8) 51 30
Ga1 Ga5 Pd1 99.46(6) 74 30
Pd1 Ga5 Pd1 99.46(6) 74 30
Pd1 Ga5 Pd1 99.46(6) 58 30
Ga1 Ga5 Pd1 0.00(4) 30 30
Ga1 Ga5 Pd1 99.46(6) 58 30
Ga2 Ce Ga2 180.0 146_455 74
Ga2 Ce Ga1 49.255(14) 146_455 .
Ga2 Ce Ga1 130.745(14) 74 .
Ga2 Ce Pd1 130.744(14) 146_455 107
Ga2 Ce Pd1 49.256(14) 74 107
Ga1 Ce Pd1 100.45(3) . 107
Ga2 Ce Pd1 49.256(14) 146_455 35
Ga2 Ce Pd1 130.744(14) 74 35
Ga1 Ce Pd1 79.55(3) . 35
Pd1 Ce Pd1 180.0 107 35
Ga2 Ce Pd1 49.256(14) 146_455 100
Ga2 Ce Pd1 130.744(14) 74 100
Ga1 Ce Pd1 47.89(2) . 100
Pd1 Ce Pd1 81.49(3) 107 100
Pd1 Ce Pd1 98.51(3) 35 100
Ga2 Ce Ga1 130.744(14) 146_455 28
Ga2 Ce Ga1 49.256(14) 74 28
Ga1 Ce Ga1 132.11(2) . 28
Pd1 Ce Ga1 98.51(3) 107 28
Pd1 Ce Ga1 81.49(3) 35 28
Pd1 Ce Ga1 180.0 100 28
Ga2 Ce Ga1 49.256(14) 146_455 100
Ga2 Ce Ga1 130.744(14) 74 100
Ga1 Ce Ga1 47.89(2) . 100
Pd1 Ce Ga1 81.49(3) 107 100
Pd1 Ce Ga1 98.51(3) 35 100
Pd1 Ce Ga1 0.00(3) 100 100
Ga1 Ce Ga1 180.0 28 100
Ga2 Ce Pd1 130.744(14) 146_455 28
Ga2 Ce Pd1 49.256(14) 74 28
Ga1 Ce Pd1 132.11(2) . 28
Pd1 Ce Pd1 98.51(3) 107 28
Pd1 Ce Pd1 81.49(3) 35 28
Pd1 Ce Pd1 180.0 100 28
Ga1 Ce Pd1 0.00(3) 28 28
Ga1 Ce Pd1 180.0 100 28
Ga2 Ce Ga1 130.744(14) 146_455 107
Ga2 Ce Ga1 49.256(14) 74 107
Ga1 Ce Ga1 100.45(3) . 107
Pd1 Ce Ga1 0.00(3) 107 107
Pd1 Ce Ga1 180.0 35 107
Pd1 Ce Ga1 81.49(3) 100 107
Ga1 Ce Ga1 98.51(3) 28 107
Ga1 Ce Ga1 81.49(3) 100 107
Pd1 Ce Ga1 98.51(3) 28 107
Ga2 Ce Ga1 49.256(14) 146_455 35
Ga2 Ce Ga1 130.744(14) 74 35
Ga1 Ce Ga1 79.55(3) . 35
Pd1 Ce Ga1 180.0 107 35
Pd1 Ce Ga1 0.00(3) 35 35
Pd1 Ce Ga1 98.51(3) 100 35
Ga1 Ce Ga1 81.49(3) 28 35
Ga1 Ce Ga1 98.51(3) 100 35
Pd1 Ce Ga1 81.49(3) 28 35
Ga1 Ce Ga1 180.0 107 35
Ga2 Pd3 Ga2 120.0 177_556 25
Ga2 Pd3 Ga2 60.0 177_556 121_655
Ga2 Pd3 Ga2 180.0 25 121_655
Ga2 Pd3 Ga2 180.0 177_556 81
Ga2 Pd3 Ga2 60.0 25 81
Ga2 Pd3 Ga2 120.0 121_655 81
Ga2 Pd3 Ga2 60.0 177_556 149_565
Ga2 Pd3 Ga2 120.0 25 149_565
Ga2 Pd3 Ga2 60.0 121_655 149_565
Ga2 Pd3 Ga2 120.0 81 149_565
Ga2 Pd3 Ga2 120.0 177_556 53
Ga2 Pd3 Ga2 60.0 25 53
Ga2 Pd3 Ga2 120.0 121_655 53
Ga2 Pd3 Ga2 60.0 81 53
Ga2 Pd3 Ga2 180.0 149_565 53
Ga2 Pd3 Ga2 60.0 177_556 150
Ga2 Pd3 Ga2 60.0 25 150
Ga2 Pd3 Ga2 120.0 121_655 150
Ga2 Pd3 Ga2 120.0 81 150
Ga2 Pd3 Ga2 90.0 149_565 150
Ga2 Pd3 Ga2 90.0 53 150
Ga2 Pd3 Ga2 120.0 177_556 54_565
Ga2 Pd3 Ga2 120.0 25 54_565
Ga2 Pd3 Ga2 60.0 121_655 54_565
Ga2 Pd3 Ga2 60.0 81 54_565
Ga2 Pd3 Ga2 90.0 149_565 54_565
Ga2 Pd3 Ga2 90.0 53 54_565
Ga2 Pd3 Ga2 180.0 150 54_565
Ga2 Pd3 Ga2 90.0 177_556 178
Ga2 Pd3 Ga2 120.0 25 178
Ga2 Pd3 Ga2 60.0 121_655 178
Ga2 Pd3 Ga2 90.0 81 178
Ga2 Pd3 Ga2 120.0 149_565 178
Ga2 Pd3 Ga2 60.0 53 178
Ga2 Pd3 Ga2 120.0 150 178
Ga2 Pd3 Ga2 60.0 54_565 178
Ga2 Pd3 Ga2 120.0 177_556 122
Ga2 Pd3 Ga2 90.0 25 122
Ga2 Pd3 Ga2 90.0 121_655 122
Ga2 Pd3 Ga2 60.0 81 122
Ga2 Pd3 Ga2 60.0 149_565 122
Ga2 Pd3 Ga2 120.0 53 122
Ga2 Pd3 Ga2 120.0 150 122
Ga2 Pd3 Ga2 60.0 54_565 122
Ga2 Pd3 Ga2 120.0 178 122
Ga2 Pd3 Ga2 60.0 177_556 26_655
Ga2 Pd3 Ga2 90.0 25 26_655
Ga2 Pd3 Ga2 90.0 121_655 26_655
Ga2 Pd3 Ga2 120.0 81 26_655
Ga2 Pd3 Ga2 120.0 149_565 26_655
Ga2 Pd3 Ga2 60.0 53 26_655
Ga2 Pd3 Ga2 60.0 150 26_655
Ga2 Pd3 Ga2 120.0 54_565 26_655
Ga2 Pd3 Ga2 60.0 178 26_655
Ga2 Pd3 Ga2 180.0 122 26_655
Ga2 Pd3 Ga2 90.0 177_556 82_556
Ga2 Pd3 Ga2 60.0 25 82_556
Ga2 Pd3 Ga2 120.0 121_655 82_556
Ga2 Pd3 Ga2 90.0 81 82_556
Ga2 Pd3 Ga2 60.0 149_565 82_556
Ga2 Pd3 Ga2 120.0 53 82_556
Ga2 Pd3 Ga2 60.0 150 82_556
Ga2 Pd3 Ga2 120.0 54_565 82_556
Ga2 Pd3 Ga2 180.0 178 82_556
Ga2 Pd3 Ga2 60.0 122 82_556
Ga2 Pd3 Ga2 120.0 26_655 82_556
Ga3 Pd4 Ga3 180.00(5) 105 9
Ga3 Pd4 Ga3 60.0 105 97
Ga3 Pd4 Ga3 120.0 9 97
Ga3 Pd4 Ga3 60.0 105 101
Ga3 Pd4 Ga3 120.0 9 101
Ga3 Pd4 Ga3 60.0 97 101
Ga3 Pd4 Ga3 120.0 105 5
Ga3 Pd4 Ga3 60.0 9 5
Ga3 Pd4 Ga3 120.0 97 5
Ga3 Pd4 Ga3 180.00(5) 101 5
Ga3 Pd4 Ga3 90.0 105 106
Ga3 Pd4 Ga3 90.0 9 106
Ga3 Pd4 Ga3 60.0 97 106
Ga3 Pd4 Ga3 120.0 101 106
Ga3 Pd4 Ga3 60.0 5 106
Ga3 Pd4 Ga3 120.0 105 98
Ga3 Pd4 Ga3 60.0 9 98
Ga3 Pd4 Ga3 90.0 97 98
Ga3 Pd4 Ga3 60.0 101 98
Ga3 Pd4 Ga3 120.0 5 98
Ga3 Pd4 Ga3 120.0 106 98
Ga3 Pd4 Ga3 120.0 105 6
Ga3 Pd4 Ga3 60.0 9 6
Ga3 Pd4 Ga3 60.0 97 6
Ga3 Pd4 Ga3 90.0 101 6
Ga3 Pd4 Ga3 90.0 5 6
Ga3 Pd4 Ga3 60.0 106 6
Ga3 Pd4 Ga3 60.0 98 6
Ga3 Pd4 Ga3 60.0 105 102
Ga3 Pd4 Ga3 120.0 9 102
Ga3 Pd4 Ga3 120.0 97 102
Ga3 Pd4 Ga3 90.0 101 102
Ga3 Pd4 Ga3 90.0 5 102
Ga3 Pd4 Ga3 120.0 106 102
Ga3 Pd4 Ga3 120.0 98 102
Ga3 Pd4 Ga3 180.00(5) 6 102
Ga3 Pd4 Ga3 60.0 105 2
Ga3 Pd4 Ga3 120.0 9 2
Ga3 Pd4 Ga3 90.0 97 2
Ga3 Pd4 Ga3 120.0 101 2
Ga3 Pd4 Ga3 60.0 5 2
Ga3 Pd4 Ga3 60.0 106 2
Ga3 Pd4 Ga3 180.00(5) 98 2
Ga3 Pd4 Ga3 120.0 6 2
Ga3 Pd4 Ga3 60.0 102 2
Ga3 Pd4 Ga3 90.0 105 10
Ga3 Pd4 Ga3 90.0 9 10
Ga3 Pd4 Ga3 120.0 97 10
Ga3 Pd4 Ga3 60.0 101 10
Ga3 Pd4 Ga3 120.0 5 10
Ga3 Pd4 Ga3 180.00(5) 106 10
Ga3 Pd4 Ga3 60.0 98 10
Ga3 Pd4 Ga3 120.0 6 10
Ga3 Pd4 Ga3 60.0 102 10
Ga3 Pd4 Ga3 120.0 2 10
Ga3 Pd4 Ga3 120.0 105 .
Ga3 Pd4 Ga3 60.0 9 .
Ga3 Pd4 Ga3 180.00(5) 97 .
Ga3 Pd4 Ga3 120.0 101 .
Ga3 Pd4 Ga3 60.0 5 .
Ga3 Pd4 Ga3 120.0 106 .
Ga3 Pd4 Ga3 90.0 98 .
Ga3 Pd4 Ga3 120.0 6 .
Ga3 Pd4 Ga3 60.0 102 .
Ga3 Pd4 Ga3 90.0 2 .
Ga3 Pd4 Ga3 60.0 10 .

loop_
_geom_bond_atom_site_label_1
_geom_bond_atom_site_label_2
_geom_bond_distance
_geom_bond_site_symmetry_2
Ga1 Ga4 2.5704(9) .
Ga1 Pd1 2.5984(10) 100
Ga1 Ga1 2.5984(10) 100
Ga1 Pd1 2.5984(10) 99
Ga1 Ga1 2.5984(10) 99
Ga1 Ga2 2.6582(9) 30
Ga1 Ga2 2.6582(9) 146_455
Ga1 Ga5 2.6839(14) 74
Ga1 Ga3 2.7174(9) .
Ga1 Ga3 2.7174(9) 5
Ga1 Ce 3.2011(3) 5
Ga2 Pd1 2.6582(9) 178
Ga2 Ga1 2.6582(9) 178
Ga2 Ga1 2.6582(9) 146
Ga2 Pd1 2.6582(9) 146
Ga2 Pd1 2.6582(9) 84
Ga2 Ga1 2.6582(9) 84
Ga2 Pd1 2.6582(9) 51
Ga2 Ga1 2.6582(9) 51
Ga2 Ga2 2.7969(13) 58
Ga2 Ga2 2.7969(13) 174_545
Ga2 Ga2 2.7969(13) 77_545
Ga2 Ga2 2.7969(13) 57_554
Ga3 Pd1 2.7174(9) 9
Ga3 Ga1 2.7174(9) 9
Ga3 Pd1 2.7174(9) 100
Ga3 Ga1 2.7174(9) 100
Ga3 Pd1 2.7174(9) 107
Ga3 Ga1 2.7174(9) 107
Ga3 Ga3 2.7728(13) 10
Ga3 Ga3 2.7728(13) 102
Ga3 Ga3 2.7728(13) 9
Ga3 Ga3 2.7728(13) 5
Ga4 Pd1 2.5703(9) 9
Ga4 Ga1 2.5703(9) 9
Ga4 Pd1 2.5703(9) 5
Ga4 Ga1 2.5703(9) 5
Ga4 Ga5 2.6708(15) 28
Ga4 Ga5 2.6708(15) 51
Ga4 Ga5 2.6708(15) 74
Ga4 Ce 3.44955(16) 9
Ga4 Ce 3.44955(16) .
Ga4 Ce 3.44955(16) 5
Ga5 Pd2 2.6708(15) 28
Ga5 Ga4 2.6708(15) 28
Ga5 Pd2 2.6708(15) 74
Ga5 Ga4 2.6708(15) 74
Ga5 Pd2 2.6708(15) 51
Ga5 Ga4 2.6708(15) 51
Ga5 Ga1 2.6840(14) 74
Ga5 Pd1 2.6840(14) 74
Ga5 Pd1 2.6840(14) 58
Ga5 Ga1 2.6840(14) 30
Ga5 Ga1 2.6840(14) 58
Ga5 Pd1 2.6840(14) 30
Ce Ga2 3.1776(13) 146_455
Ce Ga2 3.1776(13) 74
Ce Pd1 3.2011(3) 107
Ce Pd1 3.2011(3) 35
Ce Pd1 3.2011(3) 100
Ce Ga1 3.2011(3) 28
Ce Ga1 3.2011(3) 100
Ce Pd1 3.2011(3) 28
Ce Ga1 3.2011(3) 107
Ce Ga1 3.2011(3) 35
Pd3 Ga2 2.7969(13) 177_556
Pd3 Ga2 2.7969(13) 25
Pd3 Ga2 2.7969(13) 121_655
Pd3 Ga2 2.7969(13) 81
Pd3 Ga2 2.7969(13) 149_565
Pd3 Ga2 2.7969(13) 53
Pd3 Ga2 2.7969(13) 150
Pd3 Ga2 2.7969(13) 54_565
Pd3 Ga2 2.7969(13) 178
Pd3 Ga2 2.7969(13) 122
Pd3 Ga2 2.7969(13) 26_655
Pd3 Ga2 2.7969(13) 82_556
Pd4 Ga3 2.7728(13) 105
Pd4 Ga3 2.7728(13) 9
Pd4 Ga3 2.7728(13) 97
Pd4 Ga3 2.7728(13) 101
Pd4 Ga3 2.7728(13) 5
Pd4 Ga3 2.7728(13) 106
Pd4 Ga3 2.7728(13) 98
Pd4 Ga3 2.7728(13) 6
Pd4 Ga3 2.7728(13) 102
Pd4 Ga3 2.7728(13) 2
Pd4 Ga3 2.7728(13) 10
